data_1008024
loop_
_publ_author_name
'Hodeau, J L'
'Marezio, M'

_publ_section_title 'The crystal structure of V~4~ O~7~ at 120K'
_journal_coden_ASTM JSSCBI
_journal_name_full 'Journal of Solid State Chemistry'
_journal_page_first 253
_journal_page_last 263
_journal_paper_doi 10.1016/0022-4596(78)90072-5
_journal_volume 23
_journal_year 1978
_chemical_formula_structural 'V4 O7'
_chemical_formula_sum 'O7 V4'
_chemical_name_systematic 'Vanadium oxide (4/7)'
_space_group_IT_number 2
_symmetry_cell_setting triclinic
_symmetry_Int_Tables_number 2
_symmetry_space_group_name_Hall '-P 1 (-x,-1/2*y+1/2*z,1/2*y+1/2*z)'
_symmetry_space_group_name_H-M 'A -1'
_cell_angle_alpha 95.10(2)
_cell_angle_beta 95.17(1)
_cell_angle_gamma 109.25(2)
_cell_formula_units_Z 4
_cell_length_a 5.509(1)
_cell_length_b 7.008(2)
_cell_length_c 12.256(2)
_cell_volume 441.3
_refine_ls_R_factor_all 0.023
_cod_database_code 1008024

loop_
_symmetry_equiv_pos_as_xyz
x,y,z
-x,-y,-z
x,1/2+y,1/2+z
-x,1/2-y,1/2-z

loop_
_atom_site_label
_atom_site_type_symbol
_atom_site_symmetry_multiplicity
_atom_site_Wyckoff_symbol
_atom_site_fract_x
_atom_site_fract_y
_atom_site_fract_z
_atom_site_occupancy
_atom_site_attached_hydrogens
_atom_site_calc_flag
V1 V0 4 ? 0.2146(3) 0.1468(3) 0.0629(1) 1. 0 d
V2 V0 4 ? 0.2230(4) 0.6550(3) 0.0671(2) 1. 0 d
V3 V0 4 ? 0.6822(2) 0.4403(2) 0.1996(1) 1. 0 d
V4 V0 4 ? 0.6874(2) 0.9419(2) 0.2018(1) 1. 0 d
O1 O0 4 ? 0.1005(5) 0.8576(4) 0.0105(2) 1. 0 d
O2 O0 4 ? 0.5864(6) 0.7958(5) 0.0545(2) 1. 0 d
O3 O0 4 ? 0.8549(6) 0.4932(4) 0.0836(2) 1. 0 d
O4 O0 4 ? 0.3271(5) 0.4367(4) 0.1373(2) 1. 0 d
O5 O0 4 ? 0.5257(5) 0.1433(4) 0.1642(2) 1. 0 d
O6 O0 4 ? 0.0309(6) 0.0641(4) 0.1982(2) 1. 0 d
O7 O0 4 ? 0.2955(5) 0.7922(4) 0.2243(2) 1. 0 d

loop_
_atom_type_symbol
_atom_type_oxidation_number
V0 0.000
O0 0.000
